data_4086027
loop_
_publ_author_name
'Seyboldt, Alexander'
'Wucher, Barbara'
'Hohnstein, Silvia'
'Eichele, Klaus'
'Rominger, Frank'
'T\"ornroos, Karl W.'
'Kunz, Doris'

_publ_section_title
;
 Evidence for the Formation of Anionic Zerovalent Group 10 Complexes as
 Highly Reactive Intermediates
;
_journal_issue 12
_journal_name_full Organometallics
_journal_page_first 2717
_journal_paper_doi 10.1021/om500836m
_journal_volume 34
_journal_year 2015
_chemical_formula_moiety 'C28 H33 N5 Pd'
_chemical_formula_sum 'C28 H33 N5 Pd'
_chemical_formula_weight 545.99
_chemical_name_systematic
;
 ?
;
_space_group_crystal_system orthorhombic
_space_group_IT_number 18
_space_group_name_Hall 'P 2 2ab'
_space_group_name_H-M_alt 'P 21 21 2'
_symmetry_space_group_name_Hall 'P 2 2ab'
_symmetry_space_group_name_H-M 'P 21 21 2'
_atom_sites_solution_hydrogens mixed
_audit_creation_method SHELXL-2013
_cell_angle_alpha 90
_cell_angle_beta 90
_cell_angle_gamma 90
_cell_formula_units_Z 2
_cell_length_a 10.0589(2)
_cell_length_b 11.5993(3)
_cell_length_c 13.1546(3)
_cell_measurement_reflns_used 9946
_cell_measurement_temperature 200(2)
_cell_measurement_theta_max 27.65
_cell_measurement_theta_min 2.34
_cell_volume 1534.83(6)
_computing_cell_refinement 'Bruker SAINT'
_computing_data_collection 'Bruker APEX2'
_computing_data_reduction 'Bruker SAINT'
_computing_molecular_graphics 'Bruker SHELXTL'
_computing_publication_material 'Bruker SHELXTL'
_computing_structure_refinement 'SHELXL-2013 (Sheldrick, 2013)'
_computing_structure_solution 'SHELXS-97 (Sheldrick, 2008)'
_diffrn_ambient_temperature 200(2)
_diffrn_measured_fraction_theta_full 0.999
_diffrn_measured_fraction_theta_max 0.998
_diffrn_measurement_device_type 'Bruker APEX-II CCD'
_diffrn_measurement_method '\f and \w scans'
_diffrn_radiation_type MoK\a
_diffrn_radiation_wavelength 0.71073
_diffrn_reflns_av_R_equivalents 0.0267
_diffrn_reflns_av_unetI/netI 0.0277
_diffrn_reflns_laue_measured_fraction_full 0.999
_diffrn_reflns_laue_measured_fraction_max 0.998
_diffrn_reflns_limit_h_max 12
_diffrn_reflns_limit_h_min -13
_diffrn_reflns_limit_k_max 15
_diffrn_reflns_limit_k_min -14
_diffrn_reflns_limit_l_max 17
_diffrn_reflns_limit_l_min -17
_diffrn_reflns_number 19681
_diffrn_reflns_point_group_measured_fraction_full 0.999
_diffrn_reflns_point_group_measured_fraction_max 0.998
_diffrn_reflns_theta_full 25.242
_diffrn_reflns_theta_max 28.835
_diffrn_reflns_theta_min 2.341
_diffrn_source microsource
_exptl_absorpt_coefficient_mu 0.626
_exptl_absorpt_correction_T_max 1.000
_exptl_absorpt_correction_T_min 0.9041
_exptl_absorpt_correction_type multi-scan
_exptl_absorpt_process_details
;
SADABS-2012/1, G.M Sheldrick, University of 
G\"ttingen, Germany, 2008 
;
_exptl_crystal_colour yellow
_exptl_crystal_density_diffrn 1.181
_exptl_crystal_description prism
_exptl_crystal_F_000 564
_exptl_crystal_size_max 0.286
_exptl_crystal_size_mid 0.144
_exptl_crystal_size_min 0.081
_platon_squeeze_details 'the eliminated contribution is consistent with a pentane solvent molecule'
_refine_diff_density_max 0.270
_refine_diff_density_min -0.253
_refine_diff_density_rms 0.050
_refine_ls_abs_structure_details
;
 Refined as an inversion twin.
;
_refine_ls_abs_structure_Flack 0.25(3)
_refine_ls_extinction_method none
_refine_ls_goodness_of_fit_ref 1.036
_refine_ls_hydrogen_treatment mixed
_refine_ls_matrix_type full
_refine_ls_number_parameters 162
_refine_ls_number_reflns 4022
_refine_ls_number_restraints 1
_refine_ls_restrained_S_all 1.036
_refine_ls_R_factor_all 0.0274
_refine_ls_R_factor_gt 0.0248
_refine_ls_shift/su_max 0.001
_refine_ls_shift/su_mean 0.000
_refine_ls_structure_factor_coef Fsqd
_refine_ls_weighting_details 'w=1/[\s^2^(Fo^2^)+(0.0378P)^2^+0.0055P] where P=(Fo^2^+2Fc^2^)/3'
_refine_ls_weighting_scheme calc
_refine_ls_wR_factor_gt 0.0605
_refine_ls_wR_factor_ref 0.0617
_reflns_Friedel_coverage 0.755
_reflns_friedel_fraction_full 1.000
_reflns_friedel_fraction_max 0.998
_reflns_number_gt 3761
_reflns_number_total 4022
_reflns_threshold_expression 'I > 2\s(I)'
_cod_data_source_file om500836m_si_001.cif
_cod_data_source_block Compound3b
_cod_database_code 4086027
_shelx_space_group_comment
;
The symmetry employed for this shelxl refinement is uniquely defined
by the following loop, which should always be used as a source of
symmetry information in preference to the above space-group names.
They are only intended as comments.
;
_shelx_estimated_absorpt_t_min 0.841
_shelx_estimated_absorpt_t_max 0.951
_shelxl_version_number 2014-1

loop_
_space_group_symop_operation_xyz
'x, y, z'
'-x, -y, z'
'-x+1/2, y+1/2, -z'
'x+1/2, -y+1/2, -z'

loop_
_atom_site_label
_atom_site_type_symbol
_atom_site_fract_x
_atom_site_fract_y
_atom_site_fract_z
_atom_site_U_iso_or_equiv
_atom_site_adp_type
_atom_site_occupancy
_atom_site_site_symmetry_order
_atom_site_calc_flag
_atom_site_refinement_flags_posn
_atom_site_refinement_flags_adp
_atom_site_refinement_flags_occupancy
Pd1 Pd 0.5000 0.0000 0.54687(2) 0.02300(8) Uani 1 2 d DS T P
H1 H 0.5000 0.0000 0.66583(11) 0.035 Uiso 1 2 d DS U P
N1 N 0.5000 0.0000 0.39336(19) 0.0237(5) Uani 1 2 d S T P
C1 C 0.3713(2) -0.1350(2) 0.5457(2) 0.0251(5) Uani 1 1 d . . .
N2 N 0.3093(2) -0.1876(2) 0.62411(18) 0.0320(6) Uani 1 1 d . . .
C3 C 0.2287(3) -0.2779(3) 0.5916(2) 0.0364(7) Uani 1 1 d . . .
H3 H 0.1763 -0.3272 0.6330 0.044 Uiso 1 1 calc R U .
C4 C 0.2398(3) -0.2815(3) 0.4907(2) 0.0351(7) Uani 1 1 d . . .
H4 H 0.1961 -0.3341 0.4466 0.042 Uiso 1 1 calc R U .
N5 N 0.3266(2) -0.19470(19) 0.46172(18) 0.0269(5) Uani 1 1 d . . .
C11 C 0.3573(2) -0.1707(2) 0.3576(2) 0.0244(5) Uani 1 1 d . . .
C12 C 0.4359(2) -0.0764(2) 0.33082(19) 0.0232(5) Uani 1 1 d . . .
C13 C 0.4590(2) -0.0502(2) 0.2263(2) 0.0259(6) Uani 1 1 d . . .
C14 C 0.4043(3) -0.1202(2) 0.1498(2) 0.0297(6) Uani 1 1 d . . .
H14 H 0.4189 -0.1021 0.0803 0.036 Uiso 1 1 calc R U .
C15 C 0.3290(3) -0.2153(2) 0.1761(2) 0.0285(6) Uani 1 1 d . . .
C16 C 0.3070(3) -0.2391(2) 0.2794(2) 0.0296(6) Uani 1 1 d . . .
H16 H 0.2554 -0.3048 0.2968 0.036 Uiso 1 1 calc R U .
C17 C 0.3162(4) -0.1562(3) 0.7314(2) 0.0472(9) Uani 1 1 d . . .
H17A H 0.2406 -0.1901 0.7676 0.071 Uiso 0.34(4) 1 calc R U P
H17B H 0.3134 -0.0721 0.7380 0.071 Uiso 0.34(4) 1 calc R U P
H17C H 0.3994 -0.1853 0.7605 0.071 Uiso 0.34(4) 1 calc R U P
H17D H 0.3950 -0.1082 0.7431 0.071 Uiso 0.66(4) 1 calc R U P
H17E H 0.3222 -0.2262 0.7728 0.071 Uiso 0.66(4) 1 calc R U P
H17F H 0.2362 -0.1130 0.7503 0.071 Uiso 0.66(4) 1 calc R U P
C31 C 0.2735(3) -0.2985(3) 0.0957(2) 0.0338(6) Uani 1 1 d . . .
C32 C 0.3686(5) -0.4033(4) 0.0917(4) 0.0742(13) Uani 1 1 d . . .
H32A H 0.3889 -0.4287 0.1611 0.111 Uiso 1 1 calc R U .
H32B H 0.4511 -0.3812 0.0572 0.111 Uiso 1 1 calc R U .
H32C H 0.3261 -0.4664 0.0544 0.111 Uiso 1 1 calc R U .
C33 C 0.1355(4) -0.3427(4) 0.1249(3) 0.0574(11) Uani 1 1 d . . .
H33A H 0.1420 -0.3893 0.1868 0.086 Uiso 1 1 calc R U .
H33B H 0.0999 -0.3901 0.0695 0.086 Uiso 1 1 calc R U .
H33C H 0.0762 -0.2772 0.1370 0.086 Uiso 1 1 calc R U .
C34 C 0.2635(6) -0.2433(5) -0.0089(3) 0.0669(13) Uani 1 1 d . . .
H34A H 0.2262 -0.2990 -0.0571 0.100 Uiso 1 1 calc R U .
H34B H 0.3522 -0.2199 -0.0317 0.100 Uiso 1 1 calc R U .
H43C H 0.2056 -0.1755 -0.0052 0.100 Uiso 1 1 calc R U .

loop_
_atom_site_aniso_label
_atom_site_aniso_U_11
_atom_site_aniso_U_22
_atom_site_aniso_U_33
_atom_site_aniso_U_23
_atom_site_aniso_U_13
_atom_site_aniso_U_12
Pd1 0.02075(12) 0.01995(13) 0.02830(12) 0.000 0.000 -0.00170(16)
N1 0.0225(12) 0.0193(13) 0.0292(12) 0.000 0.000 -0.004(2)
C1 0.0226(11) 0.0209(12) 0.0318(12) 0.0012(12) -0.0003(11) -0.0005(9)
N2 0.0304(12) 0.0312(14) 0.0345(13) 0.0029(10) 0.0009(10) -0.0081(11)
C3 0.0366(16) 0.0323(17) 0.0403(15) 0.0034(13) 0.0007(13) -0.0165(14)
C4 0.0358(16) 0.0293(18) 0.0402(15) -0.0012(14) 0.0016(13) -0.0155(14)
N5 0.0251(11) 0.0231(11) 0.0325(12) 0.0015(10) 0.0016(10) -0.0051(9)
C11 0.0208(11) 0.0218(13) 0.0306(12) -0.0013(11) 0.0004(10) -0.0022(10)
C12 0.0194(12) 0.0194(13) 0.0309(13) -0.0020(10) -0.0022(10) -0.0011(10)
C13 0.0229(12) 0.0253(13) 0.0295(12) 0.0015(10) 0.0007(9) -0.0020(10)
C14 0.0313(13) 0.0286(15) 0.0292(12) -0.0007(12) 0.0001(11) -0.0027(11)
C15 0.0264(13) 0.0228(14) 0.0363(14) -0.0029(11) -0.0003(11) -0.0032(11)
C16 0.0291(14) 0.0230(14) 0.0368(14) -0.0012(11) -0.0020(11) -0.0044(11)
C17 0.060(2) 0.048(2) 0.0334(15) -0.0007(15) 0.0063(15) -0.0248(17)
C31 0.0341(15) 0.0307(16) 0.0366(14) -0.0058(13) -0.0028(12) -0.0088(13)
C32 0.073(3) 0.060(3) 0.090(3) -0.040(2) -0.011(2) 0.006(2)
C33 0.054(2) 0.070(3) 0.048(2) -0.0073(18) -0.0049(17) -0.032(2)
C34 0.100(3) 0.062(3) 0.038(2) -0.0010(18) -0.015(2) -0.039(2)

loop_
_atom_type_symbol
_atom_type_description
_atom_type_scat_dispersion_real
_atom_type_scat_dispersion_imag
_atom_type_scat_source
C C 0.0033 0.0016 'International Tables Vol C Tables 4.2.6.8 and 6.1.1.4'
H H 0.0000 0.0000 'International Tables Vol C Tables 4.2.6.8 and 6.1.1.4'
N N 0.0061 0.0033 'International Tables Vol C Tables 4.2.6.8 and 6.1.1.4'
Pd Pd -0.9988 1.0072 'International Tables Vol C Tables 4.2.6.8 and 6.1.1.4'

loop_
_exptl_crystal_face_index_h
_exptl_crystal_face_index_k
_exptl_crystal_face_index_l
_exptl_crystal_face_perp_dist
-1.00 -1.00 0.00 0.0320
0.00 0.00 -1.00 0.0690
0.00 0.00 1.00 0.1360
0.00 -1.00 -1.00 0.0710
0.00 1.00 1.00 0.1290
0.00 1.00 0.00 0.0600
0.00 1.00 -1.00 0.0720
1.00 -1.00 0.00 0.0250
-1.00 1.00 0.00 0.0630
1.00 0.00 0.00 0.0090

loop_
_geom_angle_atom_site_label_1
_geom_angle_atom_site_label_2
_geom_angle_atom_site_label_3
_geom_angle
_geom_angle_site_symmetry_1
_geom_angle_site_symmetry_3
N1 Pd1 C1 89.57(8) . 2_655
N1 Pd1 C1 89.57(8) . .
C1 Pd1 C1 179.13(15) 2_655 .
C12 N1 C12 106.2(3) . 2_655
C12 N1 Pd1 126.88(13) . .
C12 N1 Pd1 126.88(13) 2_655 .
N2 C1 N5 103.5(2) . .
N2 C1 Pd1 129.5(2) . .
N5 C1 Pd1 126.93(19) . .
C1 N2 C3 112.0(2) . .
C1 N2 C17 127.1(2) . .
C3 N2 C17 120.9(3) . .
C4 C3 N2 106.3(3) . .
C3 C4 N5 107.7(3) . .
C1 N5 C4 110.5(2) . .
C1 N5 C11 126.7(2) . .
C4 N5 C11 122.7(2) . .
C12 C11 C16 117.8(2) . .
C12 C11 N5 121.1(2) . .
C16 C11 N5 121.1(2) . .
N1 C12 C11 128.5(2) . .
N1 C12 C13 111.3(2) . .
C11 C12 C13 120.2(2) . .
C14 C13 C12 120.2(2) . .
C14 C13 C13 134.24(16) . 2_655
C12 C13 C13 105.57(15) . 2_655
C15 C14 C13 119.7(3) . .
C14 C15 C16 119.1(3) . .
C14 C15 C31 121.8(2) . .
C16 C15 C31 119.0(3) . .
C11 C16 C15 123.0(3) . .
C34 C31 C33 108.0(3) . .
C34 C31 C15 112.5(3) . .
C33 C31 C15 111.6(3) . .
C34 C31 C32 109.9(4) . .
C33 C31 C32 107.8(3) . .
C15 C31 C32 107.0(3) . .

loop_
_geom_bond_atom_site_label_1
_geom_bond_atom_site_label_2
_geom_bond_distance
_geom_bond_site_symmetry_2
Pd1 N1 2.019(2) .
Pd1 C1 2.032(3) 2_655
Pd1 C1 2.032(3) .
N1 C12 1.371(3) .
N1 C12 1.371(3) 2_655
C1 N2 1.351(3) .
C1 N5 1.379(4) .
N2 C3 1.392(4) .
N2 C17 1.459(4) .
C3 C4 1.332(4) .
C4 N5 1.386(4) .
N5 C11 1.432(3) .
C11 C12 1.394(4) .
C11 C16 1.395(4) .
C12 C13 1.427(3) .
C13 C14 1.405(4) .
C13 C13 1.427(5) 2_655
C14 C15 1.382(4) .
C15 C16 1.403(4) .
C15 C31 1.537(4) .
C31 C34 1.521(5) .
C31 C33 1.529(4) .
C31 C32 1.548(6) .

loop_
_geom_torsion_atom_site_label_1
_geom_torsion_atom_site_label_2
_geom_torsion_atom_site_label_3
_geom_torsion_atom_site_label_4
_geom_torsion
_geom_torsion_site_symmetry_1
_geom_torsion_site_symmetry_4
N5 C1 N2 C3 0.4(3) . .
Pd1 C1 N2 C3 -179.8(2) . .
N5 C1 N2 C17 -177.3(3) . .
Pd1 C1 N2 C17 2.5(4) . .
C1 N2 C3 C4 -0.4(4) . .
C17 N2 C3 C4 177.4(3) . .
N2 C3 C4 N5 0.2(4) . .
N2 C1 N5 C4 -0.3(3) . .
Pd1 C1 N5 C4 179.9(2) . .
N2 C1 N5 C11 177.0(2) . .
Pd1 C1 N5 C11 -2.8(4) . .
C3 C4 N5 C1 0.0(4) . .
C3 C4 N5 C11 -177.4(3) . .
C1 N5 C11 C12 -2.6(4) . .
C4 N5 C11 C12 174.3(3) . .
C1 N5 C11 C16 179.0(3) . .
C4 N5 C11 C16 -4.1(4) . .
C12 N1 C12 C11 179.8(3) 2_655 .
Pd1 N1 C12 C11 -0.2(3) . .
C12 N1 C12 C13 0.41(13) 2_655 .
Pd1 N1 C12 C13 -179.59(13) . .
C16 C11 C12 N1 -177.3(2) . .
N5 C11 C12 N1 4.3(4) . .
C16 C11 C12 C13 2.0(4) . .
N5 C11 C12 C13 -176.4(2) . .
N1 C12 C13 C14 178.6(2) . .
C11 C12 C13 C14 -0.8(4) . .
N1 C12 C13 C13 -1.1(3) . 2_655
C11 C12 C13 C13 179.5(3) . 2_655
C12 C13 C14 C15 -0.7(4) . .
C13 C13 C14 C15 178.8(4) 2_655 .
C13 C14 C15 C16 1.0(4) . .
C13 C14 C15 C31 -176.4(3) . .
C12 C11 C16 C15 -1.8(4) . .
N5 C11 C16 C15 176.7(3) . .
C14 C15 C16 C11 0.2(4) . .
C31 C15 C16 C11 177.8(3) . .
C14 C15 C31 C34 -21.9(5) . .
C16 C15 C31 C34 160.6(4) . .
C14 C15 C31 C33 -143.4(3) . .
C16 C15 C31 C33 39.2(4) . .
C14 C15 C31 C32 98.9(4) . .
C16 C15 C31 C32 -78.5(3) . .

loop_
_platon_squeeze_void_nr
_platon_squeeze_void_average_x
_platon_squeeze_void_average_y
_platon_squeeze_void_average_z
_platon_squeeze_void_volume
_platon_squeeze_void_count_electrons
_platon_squeeze_void_content
1 0.000 0.000 0.369 181 42 ' '
2 0.500 0.500 0.631 181 42 ' '
